data_1520226
loop_
_publ_author_name
'Xu, Jun'
'Yu, Hongde'
'Yang, Liulin'
'Wu, Guanglu'
'Wang, Zhiqiang'
'Wang, Dong'
'Zhang, Xi'

_publ_section_title
;
 Self-assembling 1D core/shell microrods by the introduction of additives:
 a one-pot and shell-tunable method
;
_journal_issue 8
_journal_name_full 'Chem. Sci.'
_journal_page_first 4907
_journal_paper_doi 10.1039/C5SC01631B
_journal_volume 6
_journal_year 2015
_chemical_formula_moiety 'C5 H11 N6, Cl'
_chemical_formula_sum 'C5 H11 Cl N6'
_chemical_formula_weight 190.65
_chemical_name_common 'dimethyl melamine hydrochloride'
_chemical_name_systematic Mela-DM?HCl
_space_group_IT_number 53
_symmetry_cell_setting orthorhombic
_symmetry_space_group_name_Hall '-P 2ac 2'
_symmetry_space_group_name_H-M 'P m n a'
_atom_sites_solution_hydrogens geom
_atom_sites_solution_primary direct
_atom_sites_solution_secondary difmap
_audit_creation_method SHELXL-97
_audit_update_record
;
2015-05-05 deposited with the CCDC.
2015-06-03 downloaded from the CCDC.
;
_cell_angle_alpha 90.00
_cell_angle_beta 90.00
_cell_angle_gamma 90.00
_cell_formula_units_Z 4
_cell_length_a 6.4782(13)
_cell_length_b 9.5193(19)
_cell_length_c 14.311(3)
_cell_measurement_reflns_used 2947
_cell_measurement_temperature 153(2)
_cell_measurement_theta_max 29.2
_cell_measurement_theta_min 2.5
_cell_volume 882.5(3)
_computing_cell_refinement 'CrystalClear (Rigaku Inc., 2008)'
_computing_data_collection 'CrystalClear (Rigaku Inc., 2008)'
_computing_data_reduction 'CrystalClear (Rigaku Inc., 2008)'
_computing_molecular_graphics 'SHELXTL (Bruker, 1997)'
_computing_publication_material 'SHELXTL (Bruker, 1997)'
_computing_structure_refinement 'SHELXL-97 (Sheldrick, 1997)'
_computing_structure_solution 'SHELXS-97 (Sheldrick, 1990)'
_diffrn_ambient_temperature 153(2)
_diffrn_detector_area_resol_mean 28.5714
_diffrn_measured_fraction_theta_full 0.996
_diffrn_measured_fraction_theta_max 0.996
_diffrn_measurement_device_type 'Rigaku Saturn724+'
_diffrn_measurement_method dtprofit.ref
_diffrn_radiation_monochromator graphite
_diffrn_radiation_source 'Rotating Anode'
_diffrn_radiation_type MoK\a
_diffrn_radiation_wavelength 0.71073
_diffrn_reflns_av_R_equivalents 0.0254
_diffrn_reflns_av_sigmaI/netI 0.0203
_diffrn_reflns_limit_h_max 8
_diffrn_reflns_limit_h_min -7
_diffrn_reflns_limit_k_max 12
_diffrn_reflns_limit_k_min -12
_diffrn_reflns_limit_l_max 19
_diffrn_reflns_limit_l_min -19
_diffrn_reflns_number 7576
_diffrn_reflns_theta_full 29.12
_diffrn_reflns_theta_max 29.12
_diffrn_reflns_theta_min 2.14
_diffrn_standards_decay_% 0
_exptl_absorpt_coefficient_mu 0.390
_exptl_absorpt_correction_T_max 1.0000
_exptl_absorpt_correction_T_min 0.9059
_exptl_absorpt_correction_type multi-scan
_exptl_absorpt_process_details 'CrystalClear (Rigaku Inc., 2008)'
_exptl_crystal_colour colorless
_exptl_crystal_density_diffrn 1.435
_exptl_crystal_density_meas ?
_exptl_crystal_density_method 'not measured'
_exptl_crystal_description prism
_exptl_crystal_F_000 400
_exptl_crystal_size_max 0.125
_exptl_crystal_size_mid 0.085
_exptl_crystal_size_min 0.080
_refine_diff_density_max 0.329
_refine_diff_density_min -0.309
_refine_diff_density_rms 0.093
_refine_ls_extinction_method none
_refine_ls_goodness_of_fit_ref 1.059
_refine_ls_hydrogen_treatment mixed
_refine_ls_matrix_type full
_refine_ls_number_parameters 85
_refine_ls_number_reflns 1283
_refine_ls_number_restraints 0
_refine_ls_restrained_S_all 1.059
_refine_ls_R_factor_all 0.0476
_refine_ls_R_factor_gt 0.0355
_refine_ls_shift/su_max 0.000
_refine_ls_shift/su_mean 0.000
_refine_ls_structure_factor_coef Fsqd
_refine_ls_weighting_details 'calc w=1/[\s^2^(Fo^2^)+(0.0600P)^2^+0.7000P] where P=(Fo^2^+2Fc^2^)/3'
_refine_ls_weighting_scheme calc
_refine_ls_wR_factor_gt 0.0920
_refine_ls_wR_factor_ref 0.1214
_reflns_number_gt 1053
_reflns_number_total 1283
_reflns_threshold_expression I>2sigma(I)
_cod_data_source_file c5sc01631b3.cif
_cod_data_source_block bo2923
_cod_depositor_comments
;
The following automatic conversions were performed:

'_symmetry_cell_setting' value 'Orthorhombic' changed to
'orthorhombic' according to
/usr/data/users/saulius/crontab/automatic-downloads/rss-feeds/RSC/lib/dictionaries/cif_core.dic
dictionary named 'cif_core.dic' version 2.4.2 from 2011-04-26.

'_exptl_crystal_density_meas' value 'none' was changed to '?' - the
value is perceived as not measured.

Automatic conversion script
Id: cif_fix_values 3271 2015-04-21 07:52:19Z andrius 

 Adding full bibliography for 1520226.cif.
;
_cod_original_sg_symbol_H-M Pmna
_cod_database_code 1520226

loop_
_symmetry_equiv_pos_as_xyz
'x, y, z'
'x+1/2, y, -z+1/2'
'x+1/2, -y, z+1/2'
'x, -y, -z'
'-x, -y, -z'
'-x-1/2, -y, z-1/2'
'-x-1/2, y, -z-1/2'
'-x, y, z'

loop_
_atom_site_label
_atom_site_type_symbol
_atom_site_fract_x
_atom_site_fract_y
_atom_site_fract_z
_atom_site_U_iso_or_equiv
_atom_site_adp_type
_atom_site_occupancy
_atom_site_symmetry_multiplicity
_atom_site_calc_flag
_atom_site_refinement_flags
Cl1 Cl 0.5000 0.08473(6) 0.64066(5) 0.0406(3) Uani 1 2 d S
N1 N 0.5000 0.5259(2) 0.63597(13) 0.0191(4) Uani 1 2 d S
N2 N 0.5000 0.6151(2) 0.79459(13) 0.0187(4) Uani 1 2 d S
N3 N 0.5000 0.7684(2) 0.66576(13) 0.0206(4) Uani 1 2 d S
H3 H 0.5000 0.868(3) 0.644(2) 0.025 Uiso 1 2 d S
N4 N 0.5000 0.3790(2) 0.76188(14) 0.0213(4) Uani 1 2 d S
H4D H 0.5000 0.309(3) 0.721(2) 0.026 Uiso 1 2 d S
N5 N 0.5000 0.8572(2) 0.81406(14) 0.0239(5) Uani 1 2 d S
H5D H 0.5000 0.941(3) 0.787(2) 0.029 Uiso 1 2 d S
N6 N 0.5000 0.6866(2) 0.51514(15) 0.0272(5) Uani 1 2 d S
H6A H 0.5000 0.625(4) 0.475(2) 0.033 Uiso 1 2 d S
H6B H 0.5000 0.783(3) 0.495(2) 0.033 Uiso 1 2 d S
C1 C 0.5000 0.6575(2) 0.60566(16) 0.0193(5) Uani 1 2 d S
C2 C 0.5000 0.5099(2) 0.73065(15) 0.0171(4) Uani 1 2 d S
C3 C 0.5000 0.7442(2) 0.75997(15) 0.0182(4) Uani 1 2 d S
C4 C 0.5000 0.3400(3) 0.86011(17) 0.0271(5) Uani 1 2 d S
H4A H 0.5669 0.2507 0.8675 0.041 Uiso 0.50 1 calc PR
H4B H 0.3603 0.3336 0.8821 0.041 Uiso 0.50 1 calc PR
H4C H 0.5728 0.4099 0.8955 0.041 Uiso 0.50 1 calc PR
C5 C 0.5000 0.8523(3) 0.91559(17) 0.0301(6) Uani 1 2 d S
H5A H 0.3674 0.8813 0.9386 0.045 Uiso 0.50 1 calc PR
H5B H 0.6045 0.9143 0.9393 0.045 Uiso 0.50 1 calc PR
H5C H 0.5280 0.7582 0.9360 0.045 Uiso 0.50 1 calc PR

loop_
_atom_site_aniso_label
_atom_site_aniso_U_11
_atom_site_aniso_U_22
_atom_site_aniso_U_33
_atom_site_aniso_U_23
_atom_site_aniso_U_13
_atom_site_aniso_U_12
Cl1 0.0831(6) 0.0138(3) 0.0249(3) 0.0013(2) 0.000 0.000
N1 0.0269(10) 0.0141(8) 0.0164(8) -0.0004(7) 0.000 0.000
N2 0.0233(10) 0.0153(9) 0.0176(8) -0.0007(7) 0.000 0.000
N3 0.0328(11) 0.0127(9) 0.0161(8) 0.0001(7) 0.000 0.000
N4 0.0310(11) 0.0146(8) 0.0185(9) 0.0010(7) 0.000 0.000
N5 0.0387(13) 0.0152(9) 0.0179(9) -0.0029(7) 0.000 0.000
N6 0.0500(14) 0.0160(9) 0.0156(9) -0.0011(7) 0.000 0.000
C1 0.0244(12) 0.0155(10) 0.0179(10) -0.0020(8) 0.000 0.000
C2 0.0173(10) 0.0169(10) 0.0172(10) -0.0002(7) 0.000 0.000
C3 0.0210(11) 0.0168(10) 0.0168(10) -0.0020(8) 0.000 0.000
C4 0.0379(15) 0.0218(11) 0.0215(11) 0.0063(9) 0.000 0.000
C5 0.0451(17) 0.0271(12) 0.0182(11) -0.0071(9) 0.000 0.000

loop_
_atom_type_symbol
_atom_type_description
_atom_type_scat_dispersion_real
_atom_type_scat_dispersion_imag
_atom_type_scat_source
C C 0.0033 0.0016 'International Tables Vol C Tables 4.2.6.8 and 6.1.1.4'
H H 0.0000 0.0000 'International Tables Vol C Tables 4.2.6.8 and 6.1.1.4'
N N 0.0061 0.0033 'International Tables Vol C Tables 4.2.6.8 and 6.1.1.4'
Cl Cl 0.1484 0.1585 'International Tables Vol C Tables 4.2.6.8 and 6.1.1.4'

loop_
_geom_angle_atom_site_label_1
_geom_angle_atom_site_label_2
_geom_angle_atom_site_label_3
_geom_angle
C1 N1 C2 115.51(19)
C3 N2 C2 115.63(19)
C1 N3 C3 119.48(19)
C1 N3 H3 122.7(17)
C3 N3 H3 117.9(17)
C2 N4 C4 124.5(2)
C2 N4 H4D 118.9(19)
C4 N4 H4D 116.6(19)
C3 N5 C5 123.9(2)
C3 N5 H5D 118(2)
C5 N5 H5D 118(2)
C1 N6 H6A 122(2)
C1 N6 H6B 119.7(19)
H6A N6 H6B 118(3)
N6 C1 N1 121.1(2)
N6 C1 N3 117.1(2)
N1 C1 N3 121.7(2)
N4 C2 N2 117.9(2)
N4 C2 N1 116.1(2)
N2 C2 N1 126.0(2)
N5 C3 N2 122.3(2)
N5 C3 N3 116.1(2)
N2 C3 N3 121.6(2)
N4 C4 H4A 109.5
N4 C4 H4B 109.5
H4A C4 H4B 109.5
N4 C4 H4C 109.5
H4A C4 H4C 109.5
H4B C4 H4C 109.5
N5 C5 H5A 109.5
N5 C5 H5B 109.5
H5A C5 H5B 109.5
N5 C5 H5C 109.5
H5A C5 H5C 109.5
H5B C5 H5C 109.5

loop_
_geom_bond_atom_site_label_1
_geom_bond_atom_site_label_2
_geom_bond_distance
N1 C1 1.326(3)
N1 C2 1.364(3)
N2 C3 1.325(3)
N2 C2 1.357(3)
N3 C1 1.362(3)
N3 C3 1.368(3)
N3 H3 1.00(3)
N4 C2 1.324(3)
N4 C4 1.454(3)
N4 H4D 0.88(3)
N5 C3 1.325(3)
N5 C5 1.454(3)
N5 H5D 0.89(3)
N6 C1 1.325(3)
N6 H6A 0.82(3)
N6 H6B 0.97(3)
C4 H4A 0.9600
C4 H4B 0.9600
C4 H4C 0.9600
C5 H5A 0.9600
C5 H5B 0.9600
C5 H5C 0.9600

loop_
_geom_hbond_atom_site_label_D
_geom_hbond_atom_site_label_H
_geom_hbond_atom_site_label_A
_geom_hbond_distance_DH
_geom_hbond_distance_HA
_geom_hbond_distance_DA
_geom_hbond_angle_DHA
_geom_hbond_site_symmetry_A
N3 H3 Cl1 1.00(3) 2.06(3) 3.032(2) 163(2) 1_565
N4 H4D Cl1 0.88(3) 2.43(3) 3.295(2) 167(3) .
N5 H5D Cl1 0.89(3) 2.50(3) 3.294(2) 149(3) 1_565
N6 H6A N1 0.82(3) 2.14(4) 2.961(3) 176(3) 5_666
N6 H6B Cl1 0.97(3) 2.31(3) 3.116(2) 141(3) 5_666
